data_4086612
loop_
_publ_author_name
'Na, Hanah'
'Maity, Ayan'
'Teets, Thomas S.'

_publ_section_title
;
 Postsynthetic Systematic Electronic Tuning of Organoplatinum
 Photosensitizers via Secondary Coordination Sphere Interactions
;
_journal_issue 13
_journal_name_full Organometallics
_journal_page_first 2267
_journal_paper_doi 10.1021/acs.organomet.6b00332
_journal_volume 35
_journal_year 2016
_chemical_formula_sum 'C24 H18 F6 N4 O0.5 Pt'
_chemical_formula_weight 679.51
_space_group_crystal_system triclinic
_space_group_IT_number 2
_space_group_name_Hall '-P 1'
_space_group_name_H-M_alt 'P -1'
_symmetry_space_group_name_Hall '-P 1'
_symmetry_space_group_name_H-M 'P -1'
_atom_sites_solution_hydrogens geom
_audit_creation_method SHELXL-2014/7
_cell_angle_alpha 92.350(5)
_cell_angle_beta 95.011(5)
_cell_angle_gamma 113.162(5)
_cell_formula_units_Z 4
_cell_length_a 13.167(5)
_cell_length_b 13.172(5)
_cell_length_c 14.200(6)
_cell_measurement_reflns_used 9874
_cell_measurement_temperature 123(2)
_cell_measurement_theta_max 27.52
_cell_measurement_theta_min 2.31
_cell_volume 2248.0(15)
_computing_cell_refinement 'Bruker SAINT'
_computing_data_collection 'Bruker APEX2'
_computing_data_reduction 'Bruker SAINT'
_computing_molecular_graphics 'Bruker SHELXTL'
_computing_publication_material 'Bruker SHELXTL'
_computing_structure_refinement 'SHELXL-2014/7 (Sheldrick, 2014)'
_computing_structure_solution 'SHELXS-97 (Sheldrick 2008)'
_diffrn_ambient_temperature 123(2)
_diffrn_measured_fraction_theta_full 0.989
_diffrn_measured_fraction_theta_max 0.980
_diffrn_measurement_device_type 'Bruker APEX-II CCD'
_diffrn_measurement_method '\f and \w scans'
_diffrn_radiation_type MoK\a
_diffrn_radiation_wavelength 0.71073
_diffrn_reflns_av_R_equivalents 0.0235
_diffrn_reflns_av_unetI/netI 0.0366
_diffrn_reflns_Laue_measured_fraction_full 0.989
_diffrn_reflns_Laue_measured_fraction_max 0.980
_diffrn_reflns_limit_h_max 16
_diffrn_reflns_limit_h_min -16
_diffrn_reflns_limit_k_max 16
_diffrn_reflns_limit_k_min -12
_diffrn_reflns_limit_l_max 17
_diffrn_reflns_limit_l_min -17
_diffrn_reflns_number 13237
_diffrn_reflns_point_group_measured_fraction_full 0.989
_diffrn_reflns_point_group_measured_fraction_max 0.980
_diffrn_reflns_theta_full 25.242
_diffrn_reflns_theta_max 26.731
_diffrn_reflns_theta_min 1.687
_exptl_absorpt_coefficient_mu 6.316
_exptl_absorpt_correction_T_max 0.7456
_exptl_absorpt_correction_T_min 0.4751
_exptl_absorpt_correction_type multi-scan
_exptl_absorpt_process_details sadabs
_exptl_crystal_colour red
_exptl_crystal_density_diffrn 2.008
_exptl_crystal_description block
_exptl_crystal_F_000 1304
_exptl_crystal_size_max 0.450
_exptl_crystal_size_mid 0.270
_exptl_crystal_size_min 0.180
_refine_diff_density_max 1.934
_refine_diff_density_min -2.216
_refine_diff_density_rms 0.163
_refine_ls_extinction_method none
_refine_ls_goodness_of_fit_ref 1.046
_refine_ls_hydrogen_treatment constr
_refine_ls_matrix_type full
_refine_ls_number_parameters 690
_refine_ls_number_reflns 9348
_refine_ls_number_restraints 331
_refine_ls_restrained_S_all 48.852
_refine_ls_R_factor_all 0.0305
_refine_ls_R_factor_gt 0.0281
_refine_ls_shift/su_max 0.005
_refine_ls_shift/su_mean 0.000
_refine_ls_structure_factor_coef Fsqd
_refine_ls_weighting_details 'w=1/[\s^2^(Fo^2^)+(0.0435P)^2^+2.9017P] where P=(Fo^2^+2Fc^2^)/3'
_refine_ls_weighting_scheme calc
_refine_ls_wR_factor_gt 0.0739
_refine_ls_wR_factor_ref 0.0753
_reflns_Friedel_coverage 0.000
_reflns_number_gt 8650
_reflns_number_total 9348
_reflns_threshold_expression 'I > 2\s(I)'
_cod_data_source_file om6b00332_si_002.cif
_cod_data_source_block 2
_cod_original_cell_volume 2247.8(15)
_cod_original_formula_sum 'C24 H18 F6 N4 O0.50 Pt'
_cod_database_code 4086612
_shelx_shelxl_version_number 2014/7
_shelx_space_group_comment
; 
The symmetry employed for this shelxl refinement is uniquely defined 
by the following loop, which should always be used as a source of 
symmetry information in preference to the above space-group names. 
They are only intended as comments. 
;
_shelx_estimated_absorpt_t_min 0.163
_shelx_estimated_absorpt_t_max 0.396

loop_
_space_group_symop_operation_xyz
'x, y, z'
'-x, -y, -z'

loop_
_atom_site_label
_atom_site_type_symbol
_atom_site_fract_x
_atom_site_fract_y
_atom_site_fract_z
_atom_site_U_iso_or_equiv
_atom_site_adp_type
_atom_site_occupancy
_atom_site_site_symmetry_order
_atom_site_calc_flag
_atom_site_refinement_flags_posn
_atom_site_refinement_flags_adp
_atom_site_refinement_flags_occupancy
_atom_site_disorder_assembly
_atom_site_disorder_group
Pt1A Pt 1.04681(2) 1.38032(2) 0.11847(2) 0.00993(5) Uani 1 1 d . . . . .
Pt1 Pt -0.57903(2) -0.38370(2) 0.41228(2) 0.01066(5) Uani 1 1 d . . . . .
N1 N -0.7150(3) -0.5377(3) 0.3916(2) 0.0128(6) Uani 1 1 d . . . . .
N1A N 1.0097(3) 1.4375(3) 0.2468(2) 0.0127(6) Uani 1 1 d . . . . .
N2 N -0.8813(3) -0.7505(3) 0.3504(2) 0.0192(7) Uani 1 1 d . . . . .
N2A N 0.9686(3) 1.5401(3) 0.4067(2) 0.0215(7) Uani 1 1 d . . . . .
N3A N 1.1707(3) 1.5433(3) 0.1424(2) 0.0114(6) Uani 1 1 d . . . . .
N3 N -0.5696(3) -0.4374(3) 0.2728(2) 0.0139(6) Uani 1 1 d . . . . .
N4A N 1.3240(3) 1.7609(3) 0.1898(3) 0.0195(7) Uani 1 1 d . . . . .
N4 N -0.5703(3) -0.5340(3) 0.0940(2) 0.0174(7) Uani 1 1 d . . . . .
O1S O 0.2266(3) 0.1221(3) 0.1536(3) 0.0328(8) Uani 1 1 d . . . . .
F1 F -0.5708(3) -0.3320(3) 0.90141(19) 0.0516(10) Uani 1 1 d . . . . .
F1A F 0.5548(4) 0.9449(5) 0.1435(5) 0.0545(15) Uani 0.576(6) 1 d D U P A 1
F1B F 0.6063(8) 0.8820(8) 0.1647(6) 0.064(2) Uani 0.424(6) 1 d D U P A 2
F2 F -0.6066(3) -0.1914(2) 0.8696(2) 0.0403(7) Uani 1 1 d . . . . .
F2A F 0.5644(6) 0.9028(6) 0.0014(5) 0.0646(19) Uani 0.576(6) 1 d D U P A 1
F2B F 0.5371(6) 0.9350(8) 0.0438(8) 0.0555(18) Uani 0.424(6) 1 d D U P A 2
F3 F -0.7384(2) -0.3511(3) 0.8602(2) 0.0377(7) Uani 1 1 d . . . . .
F3A F 0.6398(5) 0.8423(5) 0.1165(6) 0.0586(16) Uani 0.576(6) 1 d D U P A 1
F3B F 0.6345(7) 0.8421(6) 0.0258(7) 0.0584(19) Uani 0.424(6) 1 d D U P A 2
F4 F -0.0750(3) 0.0764(3) 0.4921(4) 0.0722(13) Uani 1 1 d D . . . .
F4A F 1.2167(5) 1.1830(4) -0.2765(3) 0.0472(12) Uani 0.784(6) 1 d D U P B 1
F4B F 1.1271(16) 1.1345(10) -0.2951(10) 0.0472(12) Uani 0.216(6) 1 d D U P B 2
F5 F -0.1814(4) 0.1404(3) 0.5437(3) 0.0696(13) Uani 1 1 d D . . . .
F5A F 1.0764(3) 1.2105(6) -0.3402(3) 0.0577(17) Uani 0.784(6) 1 d D U P B 1
F5B F 1.1002(15) 1.2721(14) -0.3495(11) 0.041(3) Uani 0.216(6) 1 d D U P B 2
F6 F -0.1642(3) 0.1451(2) 0.3977(2) 0.0496(9) Uani 1 1 d D . . . .
F6A F 1.2353(4) 1.3398(3) -0.3195(3) 0.0411(12) Uani 0.784(6) 1 d D U P B 1
F6B F 1.2646(10) 1.2976(16) -0.2992(12) 0.052(4) Uani 0.216(6) 1 d D U P B 2
C1 C -0.7242(3) -0.5972(3) 0.3085(3) 0.0136(7) Uani 1 1 d . . . . .
C2 C -0.8078(3) -0.7027(3) 0.2898(3) 0.0168(8) Uani 1 1 d . . . . .
H2A H -0.8130 -0.7428 0.2312 0.020 Uiso 1 1 calc R U . . .
C3 C -0.8723(3) -0.6885(3) 0.4306(3) 0.0184(8) Uani 1 1 d . . . . .
H3A H -0.9242 -0.7183 0.4750 0.022 Uiso 1 1 calc R U . . .
C4 C -0.7907(3) -0.5833(3) 0.4509(3) 0.0154(8) Uani 1 1 d . . . . .
H4A H -0.7883 -0.5423 0.5083 0.018 Uiso 1 1 calc R U . . .
C5 C -0.6435(3) -0.5416(3) 0.2425(3) 0.0125(7) Uani 1 1 d . . . . .
C6 C -0.6416(3) -0.5885(3) 0.1532(3) 0.0158(8) Uani 1 1 d . . . . .
H6A H -0.6931 -0.6621 0.1341 0.019 Uiso 1 1 calc R U . . .
C7 C -0.4978(3) -0.4311(3) 0.1244(3) 0.0174(8) Uani 1 1 d . . . . .
H7A H -0.4453 -0.3900 0.0838 0.021 Uiso 1 1 calc R U . . .
C8 C -0.4970(3) -0.3828(3) 0.2133(3) 0.0155(8) Uani 1 1 d . . . . .
H8A H -0.4440 -0.3097 0.2324 0.019 Uiso 1 1 calc R U . . .
C1A C 1.0764(3) 1.5436(3) 0.2789(3) 0.0132(7) Uani 1 1 d . . . . .
C2A C 1.0537(4) 1.5930(3) 0.3583(3) 0.0198(8) Uani 1 1 d . . . . .
H2 H 1.1009 1.6677 0.3789 0.024 Uiso 1 1 calc R U . . .
C3A C 0.9046(3) 1.4350(3) 0.3746(3) 0.0194(8) Uani 1 1 d . . . . .
H3 H 0.8431 1.3942 0.4072 0.023 Uiso 1 1 calc R U . . .
C4A C 0.9249(3) 1.3838(3) 0.2954(3) 0.0173(8) Uani 1 1 d . . . . .
H4 H 0.8774 1.3091 0.2754 0.021 Uiso 1 1 calc R U . . .
C5A C 1.1663(3) 1.6014(3) 0.2216(3) 0.0141(7) Uani 1 1 d . . . . .
C6A C 1.2449(3) 1.7094(3) 0.2440(3) 0.0187(8) Uani 1 1 d . . . . .
H6 H 1.2417 1.7481 0.3008 0.022 Uiso 1 1 calc R U . . .
C7A C 1.3258(3) 1.7027(3) 0.1109(3) 0.0168(8) Uani 1 1 d . . . . .
H7 H 1.3799 1.7369 0.0694 0.020 Uiso 1 1 calc R U . . .
C8A C 1.2509(3) 1.5937(3) 0.0879(3) 0.0144(7) Uani 1 1 d . . . . .
H8 H 1.2568 1.5543 0.0325 0.017 Uiso 1 1 calc R U . . .
C1S C 0.1314(4) 0.0226(4) 0.1541(4) 0.0417(13) Uani 1 1 d . . . . .
H1S1 H 0.1174 -0.0236 0.0938 0.050 Uiso 1 1 calc R U . . .
H1S2 H 0.0652 0.0389 0.1620 0.050 Uiso 1 1 calc R U . . .
C2S C 0.1541(6) -0.0360(6) 0.2348(5) 0.065(2) Uani 1 1 d . . . . .
H2S1 H 0.1210 -0.1171 0.2187 0.078 Uiso 1 1 calc R U . . .
H2S2 H 0.1231 -0.0192 0.2916 0.078 Uiso 1 1 calc R U . . .
C3S C 0.2801(5) 0.0071(4) 0.2524(4) 0.0398(13) Uani 1 1 d . . . . .
H3S1 H 0.3054 0.0131 0.3209 0.048 Uiso 1 1 calc R U . . .
H3S2 H 0.3081 -0.0416 0.2179 0.048 Uiso 1 1 calc R U . . .
C4S C 0.3177(4) 0.1197(4) 0.2141(4) 0.0386(12) Uani 1 1 d . . . . .
H4S1 H 0.3402 0.1784 0.2669 0.046 Uiso 1 1 calc R U . . .
H4S2 H 0.3821 0.1325 0.1781 0.046 Uiso 1 1 calc R U . . .
C11A C 0.9208(3) 1.2304(3) 0.1034(3) 0.0129(7) Uani 1 1 d . . . . .
C12A C 0.8410(3) 1.1976(3) 0.0227(3) 0.0164(8) Uani 1 1 d . . . . .
H12 H 0.8526 1.2438 -0.0284 0.020 Uiso 1 1 calc R U . . .
C13A C 0.7470(3) 1.1006(3) 0.0157(3) 0.0186(8) Uani 1 1 d . . . . .
H13 H 0.6938 1.0819 -0.0388 0.022 Uiso 1 1 calc R U . . .
C14A C 0.7300(3) 1.0298(3) 0.0887(3) 0.0177(7) Uani 1 1 d . U . . .
C15A C 0.8093(3) 1.0572(3) 0.1678(3) 0.0189(8) Uani 1 1 d . . . . .
H15 H 0.7992 1.0088 0.2172 0.023 Uiso 1 1 calc R U . . .
C16A C 0.9030(3) 1.1558(3) 0.1738(3) 0.0144(7) Uani 1 1 d . . . . .
H16 H 0.9568 1.1733 0.2277 0.017 Uiso 1 1 calc R U . . .
C17A C 0.6276(4) 0.9284(4) 0.0837(3) 0.0313(8) Uani 1 1 d D U . . .
C21A C 1.0889(3) 1.3402(3) -0.0052(3) 0.0125(7) Uani 1 1 d . . . . .
C22A C 1.1102(3) 1.2445(3) -0.0215(3) 0.0151(7) Uani 1 1 d . . . . .
H22 H 1.1065 1.1980 0.0287 0.018 Uiso 1 1 calc R U . . .
C23A C 1.1364(3) 1.2161(3) -0.1087(3) 0.0186(8) Uani 1 1 d . . . . .
H23 H 1.1506 1.1512 -0.1177 0.022 Uiso 1 1 calc R U . . .
C24A C 1.1417(3) 1.2832(4) -0.1827(3) 0.0187(8) Uani 1 1 d . U . . .
C25A C 1.1217(3) 1.3780(3) -0.1689(3) 0.0187(8) Uani 1 1 d . . . . .
H25 H 1.1267 1.4246 -0.2191 0.022 Uiso 1 1 calc R U . . .
C26A C 1.0945(3) 1.4052(3) -0.0818(3) 0.0164(8) Uani 1 1 d . . . . .
H26 H 1.0793 1.4696 -0.0740 0.020 Uiso 1 1 calc R U . . .
C27A C 1.1628(4) 1.2490(4) -0.2771(3) 0.0266(8) Uani 1 1 d D U . . .
C11 C -0.5946(3) -0.3506(3) 0.5474(3) 0.0150(8) Uani 1 1 d . . . . .
C12 C -0.5950(3) -0.4273(3) 0.6135(3) 0.0165(8) Uani 1 1 d . . . . .
H12A H -0.5872 -0.4930 0.5925 0.020 Uiso 1 1 calc R U . . .
C13 C -0.6064(3) -0.4100(3) 0.7084(3) 0.0168(8) Uani 1 1 d . . . . .
H13A H -0.6067 -0.4635 0.7513 0.020 Uiso 1 1 calc R U . . .
C14 C -0.6172(3) -0.3146(3) 0.7400(3) 0.0167(8) Uani 1 1 d . . . . .
C15 C -0.6163(4) -0.2360(4) 0.6773(3) 0.0221(9) Uani 1 1 d . . . . .
H15A H -0.6235 -0.1702 0.6989 0.027 Uiso 1 1 calc R U . . .
C16 C -0.6048(3) -0.2549(3) 0.5826(3) 0.0189(8) Uani 1 1 d . . . . .
H16A H -0.6038 -0.2006 0.5402 0.023 Uiso 1 1 calc R U . . .
C17 C -0.6303(4) -0.2951(4) 0.8409(3) 0.0221(9) Uani 1 1 d D . . . .
C21 C -0.4469(3) -0.2383(3) 0.4260(3) 0.0145(8) Uani 1 1 d . . . . .
C22 C -0.4456(4) -0.1497(3) 0.3750(3) 0.0233(9) Uani 1 1 d . . . . .
H22A H -0.5071 -0.1599 0.3297 0.028 Uiso 1 1 calc R U . . .
C23 C -0.3570(4) -0.0467(4) 0.3883(3) 0.0260(10) Uani 1 1 d . . . . .
H23A H -0.3601 0.0127 0.3541 0.031 Uiso 1 1 calc R U . . .
C24 C -0.2646(4) -0.0303(3) 0.4510(3) 0.0190(8) Uani 1 1 d . . . . .
C25 C -0.2605(3) -0.1186(3) 0.5011(3) 0.0207(8) Uani 1 1 d . . . . .
H25A H -0.1968 -0.1091 0.5434 0.025 Uiso 1 1 calc R U . . .
C26 C -0.3510(3) -0.2199(3) 0.4878(3) 0.0196(8) Uani 1 1 d . . . . .
H26A H -0.3480 -0.2793 0.5220 0.024 Uiso 1 1 calc R U . . .
C27 C -0.1717(4) 0.0805(4) 0.4698(3) 0.0286(10) Uani 1 1 d . . . . .

loop_
_atom_site_aniso_label
_atom_site_aniso_U_11
_atom_site_aniso_U_22
_atom_site_aniso_U_33
_atom_site_aniso_U_23
_atom_site_aniso_U_13
_atom_site_aniso_U_12
Pt1A 0.00901(8) 0.00608(8) 0.01281(8) 0.00040(5) 0.00150(5) 0.00100(6)
Pt1 0.00999(8) 0.00667(8) 0.01283(8) 0.00023(5) 0.00206(5) 0.00057(6)
N1 0.0109(16) 0.0093(15) 0.0159(15) 0.0004(12) 0.0012(12) 0.0017(12)
N1A 0.0111(15) 0.0101(16) 0.0171(15) 0.0020(12) 0.0033(12) 0.0039(12)
N2 0.0154(17) 0.0153(17) 0.0202(17) 0.0022(14) 0.0001(13) -0.0006(13)
N2A 0.0223(19) 0.0222(19) 0.0179(17) -0.0010(14) 0.0043(14) 0.0063(15)
N3A 0.0112(15) 0.0057(15) 0.0148(15) 0.0004(12) -0.0013(12) 0.0014(12)
N3 0.0132(16) 0.0155(17) 0.0138(15) 0.0015(13) 0.0029(12) 0.0063(13)
N4A 0.0167(17) 0.0140(17) 0.0259(18) 0.0038(14) 0.0022(14) 0.0039(14)
N4 0.0193(18) 0.0178(17) 0.0161(16) 0.0006(13) 0.0020(13) 0.0085(14)
O1S 0.0318(19) 0.0209(17) 0.043(2) -0.0013(15) -0.0011(15) 0.0091(14)
F1 0.069(2) 0.098(3) 0.0176(13) -0.0025(15) -0.0043(14) 0.067(2)
F1A 0.025(2) 0.044(3) 0.077(3) 0.004(3) 0.023(2) -0.0089(19)
F1B 0.045(4) 0.049(4) 0.049(3) 0.020(2) -0.005(3) -0.033(3)
F2 0.059(2) 0.0301(16) 0.0289(15) -0.0081(12) 0.0126(14) 0.0142(15)
F2A 0.043(3) 0.049(4) 0.048(2) 0.009(2) -0.0149(19) -0.035(2)
F2B 0.020(2) 0.040(4) 0.087(5) 0.011(4) -0.012(3) -0.0059(19)
F3 0.0276(15) 0.0506(19) 0.0246(14) -0.0009(13) 0.0107(12) 0.0033(13)
F3A 0.034(3) 0.0176(19) 0.107(4) 0.019(3) -0.003(3) -0.0075(16)
F3B 0.036(3) 0.018(2) 0.094(4) -0.018(3) 0.011(3) -0.017(2)
F4 0.0246(18) 0.032(2) 0.134(4) 0.016(2) -0.019(2) -0.0113(14)
F4A 0.093(3) 0.0436(19) 0.0303(18) 0.0071(15) 0.028(2) 0.049(2)
F4B 0.093(3) 0.0436(19) 0.0303(18) 0.0071(15) 0.028(2) 0.049(2)
F5 0.097(3) 0.0239(17) 0.047(2) -0.0161(15) 0.020(2) -0.0198(18)
F5A 0.025(2) 0.097(5) 0.024(2) -0.029(3) -0.0020(16) -0.002(3)
F5B 0.063(7) 0.045(5) 0.021(2) -0.001(5) -0.009(5) 0.032(6)
F6 0.051(2) 0.0239(16) 0.0400(17) 0.0149(13) -0.0079(15) -0.0196(14)
F6A 0.054(3) 0.029(2) 0.037(2) 0.0008(18) 0.030(2) 0.0070(19)
F6B 0.029(6) 0.066(8) 0.043(7) -0.031(7) 0.006(6) 0.004(6)
C1 0.0133(18) 0.0103(18) 0.0174(18) 0.0001(14) 0.0019(14) 0.0050(15)
C2 0.0147(19) 0.016(2) 0.0174(18) 0.0001(15) 0.0003(15) 0.0035(16)
C3 0.0131(19) 0.018(2) 0.0188(19) 0.0031(16) 0.0025(15) 0.0006(16)
C4 0.0143(19) 0.0138(19) 0.0163(18) 0.0010(15) 0.0041(15) 0.0033(15)
C5 0.0126(18) 0.0109(18) 0.0156(17) 0.0034(14) 0.0023(14) 0.0060(14)
C6 0.0150(19) 0.0133(19) 0.0180(18) -0.0022(15) -0.0021(15) 0.0055(15)
C7 0.018(2) 0.017(2) 0.0176(19) 0.0025(16) 0.0056(15) 0.0076(16)
C8 0.0148(19) 0.0117(18) 0.0197(19) 0.0047(15) 0.0039(15) 0.0043(15)
C1A 0.0124(18) 0.0086(17) 0.0170(18) -0.0003(14) -0.0003(14) 0.0027(14)
C2A 0.022(2) 0.015(2) 0.021(2) -0.0053(16) 0.0019(16) 0.0057(16)
C3A 0.019(2) 0.020(2) 0.0184(19) 0.0019(16) 0.0065(16) 0.0058(17)
C4A 0.0139(19) 0.015(2) 0.0196(19) 0.0024(15) 0.0020(15) 0.0023(15)
C5A 0.0141(19) 0.0115(18) 0.0182(18) 0.0026(15) 0.0007(15) 0.0067(15)
C6A 0.017(2) 0.0126(19) 0.0204(19) -0.0036(15) -0.0012(16) 0.0012(16)
C7A 0.0111(18) 0.0149(19) 0.0203(19) 0.0049(16) 0.0019(15) 0.0006(15)
C8A 0.0126(18) 0.0107(18) 0.0182(18) 0.0029(15) 0.0015(14) 0.0027(15)
C1S 0.030(3) 0.024(3) 0.067(4) 0.000(2) 0.008(3) 0.006(2)
C2S 0.054(4) 0.056(4) 0.051(4) 0.016(3) 0.001(3) -0.013(3)
C3S 0.054(4) 0.030(3) 0.039(3) 0.006(2) 0.005(3) 0.020(3)
C4S 0.027(3) 0.031(3) 0.056(3) 0.004(2) 0.000(2) 0.011(2)
C11A 0.0111(18) 0.0095(18) 0.0157(18) 0.0002(14) 0.0034(14) 0.0012(14)
C12A 0.017(2) 0.0143(19) 0.0161(18) 0.0009(15) 0.0012(15) 0.0049(16)
C13A 0.0138(19) 0.019(2) 0.0188(19) -0.0027(16) -0.0032(15) 0.0038(16)
C14A 0.0158(14) 0.0120(14) 0.0198(19) -0.0012(13) 0.0017(12) -0.0001(11)
C15A 0.019(2) 0.0113(19) 0.024(2) 0.0047(16) 0.0019(16) 0.0035(16)
C16A 0.0098(18) 0.0132(19) 0.0179(18) 0.0017(15) -0.0006(14) 0.0024(14)
C17A 0.0191(15) 0.0211(16) 0.0405(18) 0.0055(13) 0.0001(12) -0.0058(11)
C21A 0.0074(17) 0.0162(19) 0.0108(17) -0.0021(14) -0.0013(13) 0.0022(14)
C22A 0.0176(19) 0.0127(18) 0.0154(18) 0.0031(15) 0.0021(15) 0.0063(15)
C23A 0.022(2) 0.0123(19) 0.023(2) -0.0010(16) 0.0027(16) 0.0078(16)
C24A 0.0138(18) 0.023(2) 0.0191(17) -0.0003(14) 0.0018(15) 0.0069(16)
C25A 0.019(2) 0.020(2) 0.0170(19) 0.0041(16) -0.0001(16) 0.0076(17)
C26A 0.0168(19) 0.0123(19) 0.0198(19) 0.0015(15) 0.0007(15) 0.0060(15)
C27A 0.030(2) 0.0371(17) 0.0184(17) 0.0005(17) 0.0029(16) 0.0197(18)
C11 0.0100(18) 0.0130(19) 0.0178(19) -0.0001(15) 0.0046(15) -0.0005(15)
C12 0.019(2) 0.0134(19) 0.0180(19) -0.0006(15) 0.0029(15) 0.0073(16)
C13 0.018(2) 0.018(2) 0.0148(18) 0.0041(15) 0.0012(15) 0.0078(16)
C14 0.0132(19) 0.020(2) 0.0137(18) -0.0026(15) -0.0004(14) 0.0043(16)
C15 0.025(2) 0.017(2) 0.026(2) -0.0004(17) 0.0061(18) 0.0102(18)
C16 0.021(2) 0.015(2) 0.0192(19) 0.0029(16) 0.0037(16) 0.0061(16)
C17 0.022(2) 0.030(2) 0.018(2) 0.0000(17) 0.0024(16) 0.0140(19)
C21 0.0143(19) 0.0131(19) 0.0136(18) 0.0010(15) 0.0031(15) 0.0025(15)
C22 0.019(2) 0.015(2) 0.029(2) 0.0041(17) -0.0050(17) 0.0006(17)
C23 0.027(2) 0.013(2) 0.031(2) 0.0072(18) -0.0036(19) 0.0019(18)
C24 0.021(2) 0.0106(19) 0.0188(19) -0.0008(15) 0.0056(16) -0.0015(16)
C25 0.017(2) 0.017(2) 0.023(2) 0.0015(17) -0.0020(16) 0.0029(16)
C26 0.017(2) 0.015(2) 0.022(2) 0.0040(16) 0.0003(16) 0.0023(16)
C27 0.027(2) 0.017(2) 0.028(2) 0.0051(18) -0.0034(19) -0.0053(18)

loop_
_atom_type_symbol
_atom_type_description
_atom_type_scat_dispersion_real
_atom_type_scat_dispersion_imag
_atom_type_scat_source
C C 0.0033 0.0016 'International Tables Vol C Tables 4.2.6.8 and 6.1.1.4'
H H 0.0000 0.0000 'International Tables Vol C Tables 4.2.6.8 and 6.1.1.4'
N N 0.0061 0.0033 'International Tables Vol C Tables 4.2.6.8 and 6.1.1.4'
F F 0.0171 0.0103 'International Tables Vol C Tables 4.2.6.8 and 6.1.1.4'
Pt Pt -1.7033 8.3905 'International Tables Vol C Tables 4.2.6.8 and 6.1.1.4'
O O 0.0106 0.0060 'International Tables Vol C Tables 4.2.6.8 and 6.1.1.4'

loop_
_geom_angle_atom_site_label_1
_geom_angle_atom_site_label_2
_geom_angle_atom_site_label_3
_geom_angle
C21A Pt1A C11A 87.21(16)
C21A Pt1A N1A 174.92(14)
C11A Pt1A N1A 97.43(14)
C21A Pt1A N3A 97.61(14)
C11A Pt1A N3A 174.67(13)
N1A Pt1A N3A 77.68(13)
C11 Pt1 C21 86.20(16)
C11 Pt1 N1 96.54(14)
C21 Pt1 N1 177.20(13)
C11 Pt1 N3 173.59(14)
C21 Pt1 N3 99.17(14)
N1 Pt1 N3 78.06(13)
C4 N1 C1 117.4(3)
C4 N1 Pt1 127.5(3)
C1 N1 Pt1 115.1(3)
C4A N1A C1A 117.3(3)
C4A N1A Pt1A 127.2(3)
C1A N1A Pt1A 115.3(2)
C2 N2 C3 115.8(4)
C2A N2A C3A 116.2(3)
C8A N3A C5A 117.7(3)
C8A N3A Pt1A 127.1(3)
C5A N3A Pt1A 115.3(3)
C8 N3 C5 117.3(3)
C8 N3 Pt1 127.6(3)
C5 N3 Pt1 115.0(2)
C6A N4A C7A 116.1(4)
C6 N4 C7 116.9(3)
C1S O1S C4S 110.7(4)
N1 C1 C2 119.8(4)
N1 C1 C5 115.8(3)
C2 C1 C5 124.3(3)
N2 C2 C1 123.1(4)
N2 C3 C4 122.4(4)
N1 C4 C3 121.4(4)
N3 C5 C6 120.3(3)
N3 C5 C1 115.6(3)
C6 C5 C1 124.1(4)
N4 C6 C5 122.3(4)
N4 C7 C8 122.0(4)
N3 C8 C7 121.1(4)
N1A C1A C2A 120.2(4)
N1A C1A C5A 115.7(3)
C2A C1A C5A 123.9(4)
N2A C2A C1A 122.7(4)
N2A C3A C4A 122.3(4)
N1A C4A C3A 121.2(4)
N3A C5A C6A 119.6(4)
N3A C5A C1A 116.0(3)
C6A C5A C1A 124.4(4)
N4A C6A C5A 123.3(4)
N4A C7A C8A 122.1(4)
N3A C8A C7A 121.1(4)
O1S C1S C2S 106.8(5)
C1S C2S C3S 105.2(5)
C4S C3S C2S 102.9(5)
O1S C4S C3S 107.5(4)
C16A C11A C12A 116.5(4)
C16A C11A Pt1A 122.4(3)
C12A C11A Pt1A 121.0(3)
C13A C12A C11A 122.0(4)
C12A C13A C14A 119.9(4)
C15A C14A C13A 119.6(4)
C15A C14A C17A 120.1(4)
C13A C14A C17A 120.3(4)
C16A C15A C14A 119.6(4)
C15A C16A C11A 122.3(4)
F3A C17A F2A 111.9(6)
F2B C17A F1B 108.8(7)
F3A C17A F1A 102.0(6)
F2A C17A F1A 100.4(6)
F2B C17A F3B 101.9(7)
F1B C17A F3B 101.6(7)
F3A C17A C14A 115.5(4)
F2B C17A C14A 116.1(5)
F2A C17A C14A 115.4(5)
F1B C17A C14A 115.4(5)
F1A C17A C14A 109.6(4)
F3B C17A C14A 111.3(5)
C26A C21A C22A 116.6(3)
C26A C21A Pt1A 120.7(3)
C22A C21A Pt1A 122.6(3)
C23A C22A C21A 122.0(4)
C24A C23A C22A 119.5(4)
C25A C24A C23A 119.9(4)
C25A C24A C27A 120.6(4)
C23A C24A C27A 119.4(4)
C24A C25A C26A 120.2(4)
C25A C26A C21A 121.7(4)
F5A C27A F4A 110.4(5)
F6B C27A F5B 103.2(11)
F6B C27A F4B 109.0(10)
F5B C27A F4B 100.9(9)
F5A C27A F6A 102.2(4)
F4A C27A F6A 101.2(4)
F5A C27A C24A 114.9(4)
F6B C27A C24A 116.5(8)
F4A C27A C24A 115.2(4)
F5B C27A C24A 111.8(8)
F4B C27A C24A 113.8(6)
F6A C27A C24A 111.2(4)
C16 C11 C12 116.4(4)
C16 C11 Pt1 124.6(3)
C12 C11 Pt1 119.0(3)
C13 C12 C11 122.1(4)
C14 C13 C12 119.7(4)
C13 C14 C15 120.2(4)
C13 C14 C17 120.4(4)
C15 C14 C17 119.3(4)
C16 C15 C14 119.2(4)
C15 C16 C11 122.4(4)
F2 C17 F1 107.2(4)
F2 C17 F3 104.2(3)
F1 C17 F3 103.9(4)
F2 C17 C14 115.1(4)
F1 C17 C14 113.5(3)
F3 C17 C14 111.9(3)
C22 C21 C26 116.3(4)
C22 C21 Pt1 121.7(3)
C26 C21 Pt1 121.9(3)
C23 C22 C21 122.0(4)
C24 C23 C22 120.4(4)
C23 C24 C25 119.5(4)
C23 C24 C27 121.1(4)
C25 C24 C27 119.3(4)
C26 C25 C24 118.9(4)
C25 C26 C21 122.8(4)
F4 C27 F5 103.0(4)
F4 C27 F6 108.9(4)
F5 C27 F6 103.8(4)
F4 C27 C24 113.6(4)
F5 C27 C24 113.5(4)
F6 C27 C24 113.1(4)

loop_
_geom_bond_atom_site_label_1
_geom_bond_atom_site_label_2
_geom_bond_distance
Pt1A C21A 1.999(4)
Pt1A C11A 2.006(4)
Pt1A N1A 2.111(3)
Pt1A N3A 2.115(3)
Pt1 C11 1.996(4)
Pt1 C21 2.005(4)
Pt1 N1 2.100(3)
Pt1 N3 2.107(3)
N1 C4 1.334(5)
N1 C1 1.359(5)
N1A C4A 1.334(5)
N1A C1A 1.357(5)
N2 C2 1.336(5)
N2 C3 1.342(5)
N2A C2A 1.331(6)
N2A C3A 1.341(5)
N3A C8A 1.337(5)
N3A C5A 1.353(5)
N3 C8 1.339(5)
N3 C5 1.358(5)
N4A C6A 1.328(5)
N4A C7A 1.339(5)
N4 C6 1.327(5)
N4 C7 1.341(5)
O1S C1S 1.415(6)
O1S C4S 1.424(6)
F1 C17 1.343(5)
F1A C17A 1.406(7)
F1B C17A 1.325(8)
F2 C17 1.314(5)
F2A C17A 1.322(7)
F2B C17A 1.310(8)
F3 C17 1.380(5)
F3A C17A 1.305(7)
F3B C17A 1.411(8)
F4 C27 1.307(6)
F4A C27A 1.322(6)
F4B C27A 1.397(11)
F5 C27 1.333(6)
F5A C27A 1.297(6)
F5B C27A 1.379(11)
F6 C27 1.344(5)
F6A C27A 1.402(6)
F6B C27A 1.311(12)
C1 C2 1.389(5)
C1 C5 1.470(5)
C3 C4 1.379(6)
C5 C6 1.394(5)
C7 C8 1.388(5)
C1A C2A 1.392(5)
C1A C5A 1.468(5)
C3A C4A 1.387(6)
C5A C6A 1.394(5)
C7A C8A 1.390(5)
C1S C2S 1.480(9)
C2S C3S 1.521(9)
C3S C4S 1.509(7)
C11A C16A 1.400(5)
C11A C12A 1.412(5)
C12A C13A 1.378(6)
C13A C14A 1.397(6)
C14A C15A 1.395(6)
C14A C17A 1.471(6)
C15A C16A 1.388(6)
C21A C26A 1.401(5)
C21A C22A 1.409(5)
C22A C23A 1.390(5)
C23A C24A 1.389(6)
C24A C25A 1.384(6)
C24A C27A 1.481(6)
C25A C26A 1.388(6)
C11 C16 1.397(6)
C11 C12 1.404(6)
C12 C13 1.389(5)
C13 C14 1.381(5)
C14 C15 1.390(6)
C14 C17 1.482(5)
C15 C16 1.390(6)
C21 C22 1.394(6)
C21 C26 1.405(6)
C22 C23 1.389(6)
C23 C24 1.382(6)
C24 C25 1.404(6)
C24 C27 1.484(6)
C25 C26 1.388(6)
